data_4319407
loop_
_publ_author_name
'Rodolphe Cl\'erac'
'F. Albert Cotton'
'Lee M. Daniels'
'Kim R. Dunbar'
'Carlos A. Murillo'
'Xiaoping Wang'

_publ_section_title
;
 Tuning the Metal-Metal Bonds in the Linear Tricobalt Compound
 Co3(dpa)4Cl2: Bond-Stretch and Spin-State Isomers
;
_journal_name_full 'Inorganic Chemistry'
_journal_page_first 1256
_journal_page_last 1264
_journal_paper_doi 10.1021/ic001068i
_journal_volume 40
_journal_year 2001
_chemical_compound_source synthesis
_chemical_formula_structural 'Co3(dpa)4Cl2 benzene'
_chemical_formula_sum 'C46 H38 Cl2 Co3 N12'
_chemical_formula_weight 1006.57
_chemical_name_systematic
; 
 ? 
;
_space_group_IT_number 33
_symmetry_cell_setting orthorhombic
_symmetry_space_group_name_Hall 'P 2c -2n'
_symmetry_space_group_name_H-M 'P n a 21'
_atom_sites_solution_hydrogens geom
_atom_sites_solution_primary direct
_atom_sites_solution_secondary difmap
_audit_creation_method SHELXL
_cell_angle_alpha 90.00
_cell_angle_beta 90.00
_cell_angle_gamma 90.00
_cell_formula_units_Z 8
_cell_length_a 18.4767(7)
_cell_length_b 29.031(2)
_cell_length_c 15.9276(5)
_cell_measurement_reflns_used 250
_cell_measurement_temperature 170(2)
_cell_measurement_theta_max 20.8
_cell_measurement_theta_min 9.05
_cell_volume 8543.5(7)
_computing_cell_refinement MADNES
_computing_data_collection MADNES
_computing_data_reduction PROCOR
_computing_structure_refinement 'SHELXL-93 (Sheldrick, 1993)'
_computing_structure_solution 'SHELXS-86 (Sheldrick, 1990)'
_diffrn_ambient_temperature 170(2)
_diffrn_measurement_device 'Nonius FAST area detector'
_diffrn_measurement_method 'Ellipsoid-mask fitting'
_diffrn_radiation_monochromator graphite
_diffrn_radiation_source 'fine-focus sealed tube'
_diffrn_radiation_type MoK\a
_diffrn_radiation_wavelength 0.71073
_diffrn_reflns_av_R_equivalents 0.0554
_diffrn_reflns_av_sigmaI/netI 0.0416
_diffrn_reflns_limit_h_max 19
_diffrn_reflns_limit_h_min -21
_diffrn_reflns_limit_k_max 34
_diffrn_reflns_limit_k_min -34
_diffrn_reflns_limit_l_max 18
_diffrn_reflns_limit_l_min -18
_diffrn_reflns_number 36312
_diffrn_reflns_theta_max 25.03
_diffrn_reflns_theta_min 1.83
_diffrn_standards_number 'None (area detector data)'
_exptl_absorpt_coefficient_mu 1.327
_exptl_absorpt_correction_type none
_exptl_crystal_colour brown
_exptl_crystal_density_diffrn 1.565
_exptl_crystal_density_meas ?
_exptl_crystal_description block
_exptl_crystal_F_000 4104
_exptl_crystal_size_max 0.36
_exptl_crystal_size_mid 0.32
_exptl_crystal_size_min 0.24
_refine_diff_density_max 0.552
_refine_diff_density_min -0.364
_refine_diff_density_rms 0.075
_refine_ls_abs_structure_details 'Flack H D (1983), Acta Cryst. A39, 876-881'
_refine_ls_abs_structure_Flack -0.035(10)
_refine_ls_extinction_method none
_refine_ls_goodness_of_fit_all 1.043
_refine_ls_goodness_of_fit_obs 1.020
_refine_ls_hydrogen_treatment noref
_refine_ls_matrix_type full
_refine_ls_number_parameters 1135
_refine_ls_number_reflns 13112
_refine_ls_number_restraints 1
_refine_ls_restrained_S_all 1.050
_refine_ls_restrained_S_obs 1.020
_refine_ls_R_factor_all 0.0425
_refine_ls_R_factor_obs 0.0383
_refine_ls_shift/esd_max -0.003
_refine_ls_shift/esd_mean 0.000
_refine_ls_structure_factor_coef Fsqd
_refine_ls_weighting_details 'w=1/[\s^2^(Fo^2^)+(0.0519P)^2^+16.3062P] where P=(Fo^2^+2Fc^2^)/3'
_refine_ls_weighting_scheme calc
_refine_ls_wR_factor_all 0.1039
_refine_ls_wR_factor_obs 0.0980
_reflns_number_observed 12438
_reflns_number_total 13123
_reflns_observed_criterion >2sigma(I)
_cod_data_source_file ic001068i_10.cif
_cod_data_source_block 1.C6H6at170K
_cod_depositor_comments
;
The following automatic conversions were performed:

'_exptl_crystal_density_meas' value 'not measured' was changed to '?'
- the value is perceived as not measured.

Automatic conversion script
Id: cif_fix_values 3008 2015-01-20 13:52:24Z robertas 

The following automatic conversions were performed:

'_symmetry_cell_setting' tag value 'orthorohmbic' was replaced with
'orthorhombic' value as specified in the replacement file
'/home/robertas/cod-tools/perl-scripts/inputs/replacement_values.lst'.

Automatic conversion script
Id: cif_fix_values 3143 2015-03-26 13:38:13Z robertas 

The following automatic conversions were performed:

'_refine_ls_weighting_scheme' value 'calc
w=1/[\s^2^(Fo^2^)+(0.0519P)^2^+16.3062P] where P=(Fo^2^+2Fc^2^)/3'
was changed to 'calc'. New tag '_refine_ls_weighting_details' was
created. The value of the new tag was set to
'w=1/[\s^2^(Fo^2^)+(0.0519P)^2^+16.3062P] where P=(Fo^2^+2Fc^2^)/3'.

Automatic conversion script
Id: cif_fix_values 3143 2015-03-26 13:38:13Z robertas 
;
_cod_database_code 4319407

loop_
_symmetry_equiv_pos_as_xyz
'x, y, z'
'-x, -y, z+1/2'
'x+1/2, -y+1/2, z'
'-x+1/2, y+1/2, z+1/2'

loop_
_atom_site_aniso_label
_atom_site_aniso_U_11
_atom_site_aniso_U_22
_atom_site_aniso_U_33
_atom_site_aniso_U_23
_atom_site_aniso_U_13
_atom_site_aniso_U_12
Co1 0.0161(3) 0.0141(3) 0.0134(3) 0.0000(2) -0.0021(3) -0.0011(2)
Co2 0.0162(3) 0.0143(3) 0.0138(3) 0.0008(2) -0.0004(2) -0.0005(2)
Co3 0.0191(3) 0.0163(3) 0.0159(3) 0.0009(2) 0.0005(2) 0.0003(2)
Cl1 0.0220(6) 0.0196(5) 0.0203(6) -0.0010(4) 0.0032(5) 0.0010(4)
Cl2 0.0320(7) 0.0220(6) 0.0347(7) 0.0000(5) 0.0025(5) 0.0070(5)
N1 0.019(2) 0.024(2) 0.014(2) 0.001(2) 0.000(2) 0.001(2)
N2 0.019(2) 0.019(2) 0.018(2) 0.001(2) 0.000(2) -0.001(2)
N3 0.019(2) 0.018(2) 0.022(2) 0.004(2) -0.003(2) -0.0021(15)
N4 0.021(2) 0.019(2) 0.011(2) 0.001(2) -0.001(2) 0.0001(15)
N5 0.016(2) 0.017(2) 0.017(2) -0.002(2) -0.001(2) 0.0021(14)
N6 0.019(2) 0.020(2) 0.020(2) 0.009(2) 0.003(2) 0.0004(15)
N7 0.022(2) 0.017(2) 0.013(2) -0.0037(15) -0.003(2) -0.0009(15)
N8 0.018(2) 0.016(2) 0.012(2) 0.0012(14) 0.0000(15) 0.0022(15)
N9 0.019(2) 0.023(2) 0.012(2) -0.004(2) 0.003(2) 0.004(2)
N10 0.016(2) 0.016(2) 0.019(2) 0.0023(15) 0.000(2) -0.0020(14)
N11 0.019(2) 0.020(2) 0.014(2) -0.0028(15) -0.004(2) -0.002(2)
N12 0.030(2) 0.018(2) 0.015(2) -0.001(2) 0.001(2) 0.000(2)
C1 0.040(3) 0.030(3) 0.026(3) -0.005(2) -0.004(2) 0.003(2)
C2 0.045(3) 0.046(3) 0.014(3) -0.012(2) -0.001(2) 0.009(3)
C3 0.034(3) 0.045(3) 0.016(3) 0.006(2) 0.000(2) 0.006(2)
C4 0.024(3) 0.030(3) 0.022(3) 0.007(2) -0.005(2) 0.005(2)
C5 0.013(2) 0.028(2) 0.017(2) 0.004(2) -0.003(2) 0.001(2)
C6 0.017(2) 0.024(2) 0.019(2) 0.000(2) -0.005(2) -0.001(2)
C7 0.026(3) 0.032(3) 0.022(3) 0.007(2) -0.005(2) -0.002(2)
C8 0.033(3) 0.034(3) 0.030(3) 0.015(2) -0.010(2) -0.005(2)
C9 0.041(3) 0.023(3) 0.035(3) 0.005(2) -0.003(3) -0.005(2)
C10 0.031(3) 0.021(2) 0.027(3) 0.002(2) 0.001(2) -0.007(2)
C11 0.031(3) 0.017(2) 0.018(2) 0.002(2) -0.002(2) -0.001(2)
C12 0.034(3) 0.019(2) 0.037(3) -0.001(2) 0.002(2) -0.004(2)
C13 0.025(3) 0.023(2) 0.032(3) -0.001(2) 0.000(2) -0.010(2)
C14 0.021(2) 0.022(2) 0.026(3) 0.003(2) -0.001(2) -0.006(2)
C15 0.019(2) 0.019(2) 0.013(2) -0.001(2) -0.002(2) 0.000(2)
C16 0.021(2) 0.021(2) 0.013(2) 0.007(2) 0.007(2) -0.004(2)
C17 0.024(3) 0.029(2) 0.017(2) 0.001(2) -0.003(2) -0.004(2)
C18 0.020(3) 0.047(3) 0.023(3) 0.009(2) -0.007(2) -0.005(2)
C19 0.029(3) 0.033(3) 0.031(3) 0.009(2) -0.008(2) 0.005(2)
C20 0.023(3) 0.023(2) 0.032(3) 0.005(2) 0.001(2) 0.004(2)
C21 0.020(3) 0.027(2) 0.030(3) -0.006(2) 0.000(2) 0.010(2)
C22 0.032(3) 0.034(3) 0.029(3) 0.003(2) -0.010(2) 0.015(2)
C23 0.037(3) 0.029(3) 0.017(2) 0.005(2) -0.007(2) -0.001(2)
C24 0.029(3) 0.024(2) 0.017(2) -0.002(2) 0.001(2) -0.003(2)
C25 0.022(2) 0.010(2) 0.017(2) -0.004(2) 0.004(2) -0.004(2)
C26 0.022(2) 0.019(2) 0.010(2) -0.002(2) -0.002(2) -0.001(2)
C27 0.024(3) 0.027(3) 0.023(3) 0.002(2) -0.001(2) -0.005(2)
C28 0.026(3) 0.031(3) 0.030(3) 0.006(2) 0.005(2) -0.009(2)
C29 0.025(3) 0.034(3) 0.028(3) -0.001(2) 0.005(2) -0.005(2)
C30 0.024(3) 0.026(2) 0.024(3) -0.001(2) 0.002(2) 0.005(2)
C31 0.021(2) 0.018(2) 0.021(2) 0.006(2) 0.005(2) -0.001(2)
C32 0.018(2) 0.027(2) 0.032(3) 0.006(2) 0.007(2) 0.003(2)
C33 0.017(2) 0.022(2) 0.036(3) 0.006(2) -0.005(2) -0.004(2)
C34 0.031(3) 0.021(2) 0.027(3) 0.002(2) -0.004(2) -0.004(2)
C35 0.016(2) 0.018(2) 0.021(2) 0.005(2) -0.003(2) 0.000(2)
C36 0.028(3) 0.012(2) 0.020(3) 0.002(2) -0.001(2) 0.002(2)
C37 0.028(3) 0.021(2) 0.020(3) 0.002(2) -0.007(2) 0.000(2)
C38 0.037(3) 0.025(3) 0.022(3) 0.002(2) -0.012(2) -0.008(2)
C39 0.043(3) 0.023(2) 0.020(3) -0.002(2) 0.002(2) -0.003(2)
C40 0.034(3) 0.020(2) 0.020(3) -0.002(2) 0.000(2) -0.003(2)
Co4 0.0193(3) 0.0146(3) 0.0145(3) -0.0006(2) -0.0008(3) 0.0007(2)
Co5 0.0193(3) 0.0149(3) 0.0135(3) -0.0002(2) -0.0012(2) -0.0005(2)
Co6 0.0190(3) 0.0161(3) 0.0152(3) -0.0005(2) -0.0024(3) -0.0005(2)
Cl3 0.0299(6) 0.0183(5) 0.0221(6) 0.0028(4) 0.0027(5) -0.0001(5)
Cl4 0.0314(7) 0.0239(6) 0.0254(6) 0.0019(5) -0.0004(5) -0.0071(5)
N13 0.021(2) 0.016(2) 0.018(2) -0.002(2) 0.000(2) 0.0041(15)
N14 0.018(2) 0.018(2) 0.014(2) 0.0038(15) -0.006(2) -0.0018(15)
N15 0.025(2) 0.013(2) 0.017(2) -0.0018(14) -0.002(2) 0.001(2)
N16 0.023(2) 0.021(2) 0.018(2) 0.002(2) 0.000(2) -0.001(2)
N17 0.024(2) 0.018(2) 0.014(2) -0.0014(15) -0.003(2) -0.002(2)
N18 0.020(2) 0.019(2) 0.021(2) 0.000(2) -0.003(2) 0.000(2)
N19 0.021(2) 0.016(2) 0.015(2) 0.0029(15) 0.001(2) 0.0011(14)
N20 0.020(2) 0.019(2) 0.016(2) -0.0009(15) -0.006(2) -0.002(2)
N21 0.019(2) 0.023(2) 0.018(2) -0.005(2) -0.004(2) -0.001(2)
N22 0.022(2) 0.016(2) 0.018(2) 0.0013(15) -0.007(2) 0.0013(15)
N23 0.023(2) 0.014(2) 0.014(2) -0.0049(14) -0.002(2) -0.002(2)
N24 0.017(2) 0.020(2) 0.018(2) 0.001(2) -0.005(2) -0.001(2)
C41 0.026(3) 0.018(2) 0.020(2) -0.004(2) 0.006(2) -0.003(2)
C42 0.027(3) 0.023(2) 0.029(3) -0.005(2) 0.006(2) 0.000(2)
C43 0.022(3) 0.024(2) 0.031(3) -0.008(2) 0.001(2) 0.006(2)
C44 0.028(3) 0.020(2) 0.023(3) 0.000(2) -0.004(2) -0.001(2)
C45 0.020(2) 0.018(2) 0.017(2) -0.004(2) -0.002(2) -0.002(2)
C46 0.021(2) 0.019(2) 0.013(2) -0.002(2) -0.004(2) 0.001(2)
C47 0.024(3) 0.029(2) 0.016(2) -0.003(2) -0.003(2) 0.002(2)
C48 0.028(3) 0.041(3) 0.020(3) 0.001(2) -0.008(2) 0.009(2)
C49 0.039(3) 0.032(3) 0.018(3) 0.007(2) 0.002(2) 0.004(2)
C50 0.029(3) 0.026(2) 0.018(3) 0.005(2) 0.000(2) -0.003(2)
C51 0.032(3) 0.029(3) 0.022(3) 0.007(2) -0.009(2) -0.001(2)
C52 0.055(4) 0.046(3) 0.021(3) 0.009(2) -0.009(3) -0.008(3)
C53 0.060(4) 0.041(3) 0.015(3) -0.004(2) -0.009(3) -0.003(3)
C54 0.041(3) 0.028(3) 0.023(3) -0.004(2) -0.005(2) 0.000(2)
C55 0.023(3) 0.027(2) 0.011(2) -0.006(2) -0.001(2) -0.001(2)
C56 0.021(2) 0.022(2) 0.023(3) -0.002(2) -0.008(2) -0.001(2)
C57 0.031(3) 0.029(3) 0.022(3) -0.003(2) -0.002(2) 0.009(2)
C58 0.047(3) 0.028(3) 0.037(3) -0.014(2) 0.002(3) 0.005(2)
C59 0.041(3) 0.020(2) 0.039(3) -0.003(2) -0.006(3) 0.002(2)
C60 0.024(3) 0.022(2) 0.029(3) 0.003(2) -0.010(2) -0.001(2)
C61 0.024(3) 0.023(2) 0.028(3) 0.001(2) -0.008(2) 0.008(2)
C62 0.038(3) 0.021(2) 0.028(3) -0.001(2) -0.004(2) 0.003(2)
C63 0.033(3) 0.029(3) 0.029(3) -0.002(2) 0.000(2) 0.015(2)
C64 0.020(2) 0.031(2) 0.024(3) 0.003(2) 0.000(2) 0.005(2)
C65 0.026(3) 0.027(2) 0.014(2) 0.004(2) -0.002(2) 0.003(2)
C66 0.022(2) 0.024(2) 0.009(2) -0.004(2) 0.000(2) 0.001(2)
C67 0.032(3) 0.035(3) 0.024(3) 0.005(2) -0.013(2) 0.000(2)
C68 0.038(3) 0.045(3) 0.036(3) 0.005(3) -0.025(3) -0.007(3)
C69 0.030(3) 0.038(3) 0.025(3) -0.005(2) -0.009(2) -0.007(2)
C70 0.022(3) 0.023(2) 0.029(3) -0.004(2) -0.001(2) -0.002(2)
C71 0.025(3) 0.020(2) 0.028(3) 0.003(2) -0.002(2) -0.001(2)
C72 0.027(3) 0.026(3) 0.032(3) 0.000(2) -0.007(2) -0.006(2)
C73 0.050(4) 0.031(3) 0.020(3) -0.006(2) -0.017(2) -0.003(2)
C74 0.032(3) 0.027(2) 0.020(3) 0.000(2) -0.001(2) 0.004(2)
C75 0.023(3) 0.016(2) 0.016(2) 0.000(2) -0.002(2) 0.004(2)
C76 0.017(2) 0.022(2) 0.012(2) 0.001(2) -0.003(2) -0.001(2)
C77 0.032(3) 0.020(2) 0.028(3) -0.003(2) 0.005(2) 0.002(2)
C78 0.029(3) 0.037(3) 0.026(3) -0.005(2) 0.005(2) 0.007(2)
C79 0.023(3) 0.036(3) 0.033(3) -0.003(2) 0.008(2) -0.001(2)
C80 0.024(3) 0.027(3) 0.029(3) 0.002(2) 0.005(2) -0.003(2)
C81 0.047(4) 0.052(4) 0.062(5) -0.014(3) -0.014(4) 0.002(3)
C82 0.040(4) 0.055(4) 0.061(5) 0.009(3) -0.006(3) 0.000(3)
C83 0.040(4) 0.076(5) 0.045(4) -0.010(3) -0.004(3) 0.009(3)
C84 0.045(4) 0.049(4) 0.079(6) -0.028(4) -0.019(4) -0.002(3)
C85 0.033(4) 0.091(6) 0.096(7) 0.046(5) -0.021(4) -0.025(4)
C86 0.050(4) 0.095(6) 0.046(4) -0.015(4) 0.008(3) 0.016(4)
C87 0.050(4) 0.047(3) 0.050(4) -0.011(3) -0.022(3) 0.023(3)
C88 0.084(5) 0.024(3) 0.062(5) 0.009(3) -0.014(4) -0.012(3)
C89 0.040(4) 0.063(4) 0.044(4) 0.004(3) 0.002(3) -0.019(3)
C90 0.034(3) 0.046(3) 0.031(3) -0.007(2) 0.001(2) -0.004(3)
C91 0.044(3) 0.023(2) 0.028(3) 0.004(2) -0.002(2) -0.002(2)
C92 0.031(3) 0.052(4) 0.031(3) -0.003(3) 0.004(2) -0.001(3)

loop_
_atom_site_label
_atom_site_type_symbol
_atom_site_fract_x
_atom_site_fract_y
_atom_site_fract_z
_atom_site_U_iso_or_equiv
_atom_site_thermal_displace_type
_atom_site_occupancy
_atom_site_calc_flag
_atom_site_refinement_flags
_atom_site_disorder_group
Co1 Co 0.36034(3) 0.68361(2) 0.19935(4) 0.01453(13) Uani 1 d . .
Co2 Co 0.43303(3) 0.62311(2) 0.15661(4) 0.01474(13) Uani 1 d . .
Co3 Co 0.51169(3) 0.56498(2) 0.11405(4) 0.01707(14) Uani 1 d . .
Cl1 Cl 0.28212(6) 0.74799(4) 0.24197(7) 0.0206(2) Uani 1 d . .
Cl2 Cl 0.59081(7) 0.50157(4) 0.06475(9) 0.0295(3) Uani 1 d . .
N1 N 0.3801(2) 0.66137(13) 0.3148(2) 0.0190(8) Uani 1 d . .
N2 N 0.4147(2) 0.59146(13) 0.2595(2) 0.0186(8) Uani 1 d . .
N3 N 0.4567(2) 0.52529(12) 0.1948(3) 0.0199(8) Uani 1 d . .
N4 N 0.4500(2) 0.72143(12) 0.2000(2) 0.0171(8) Uani 1 d . .
N5 N 0.5135(2) 0.65322(12) 0.2075(3) 0.0167(8) Uani 1 d . .
N6 N 0.5759(2) 0.58486(12) 0.2062(3) 0.0193(8) Uani 1 d . .
N7 N 0.3483(2) 0.69703(12) 0.0787(2) 0.0172(8) Uani 1 d . .
N8 N 0.4524(2) 0.65544(12) 0.0543(2) 0.0157(8) Uani 1 d . .
N9 N 0.5563(2) 0.61236(13) 0.0410(2) 0.0178(8) Uani 1 d . .
N10 N 0.2806(2) 0.63785(11) 0.1908(2) 0.0167(8) Uani 1 d . .
N11 N 0.3529(2) 0.59368(12) 0.1057(2) 0.0178(8) Uani 1 d . .
N12 N 0.4373(2) 0.55560(12) 0.0252(2) 0.0212(9) Uani 1 d . .
C1 C 0.3722(3) 0.6902(2) 0.3807(3) 0.0321(12) Uani 1 d . .
H1A H 0.3583(3) 0.7212(2) 0.3700(3) 0.038 Uiso 1 calc R .
C2 C 0.3834(3) 0.6767(2) 0.4625(3) 0.0349(13) Uani 1 d . .
H2A H 0.3776(3) 0.6979(2) 0.5074(3) 0.042 Uiso 1 calc R .
C3 C 0.4033(3) 0.6315(2) 0.4779(3) 0.0316(12) Uani 1 d . .
H3A H 0.4098(3) 0.6211(2) 0.5339(3) 0.038 Uiso 1 calc R .
C4 C 0.4134(3) 0.6021(2) 0.4129(3) 0.0252(11) Uani 1 d . .
H4A H 0.4283(3) 0.5713(2) 0.4234(3) 0.030 Uiso 1 calc R .
C5 C 0.4017(2) 0.6173(2) 0.3288(3) 0.0196(10) Uani 1 d . .
C6 C 0.4177(2) 0.5444(2) 0.2591(3) 0.0198(10) Uani 1 d . .
C7 C 0.3796(3) 0.5154(2) 0.3153(3) 0.0265(11) Uani 1 d . .
H7A H 0.3520(3) 0.5286(2) 0.3596(3) 0.032 Uiso 1 calc R .
C8 C 0.3824(3) 0.4687(2) 0.3062(3) 0.0324(12) Uani 1 d . .
H8A H 0.3576(3) 0.4492(2) 0.3445(3) 0.039 Uiso 1 calc R .
C9 C 0.4218(3) 0.4499(2) 0.2402(4) 0.0332(12) Uani 1 d . .
H9A H 0.4244(3) 0.4175(2) 0.2328(4) 0.040 Uiso 1 calc R .
C10 C 0.4569(3) 0.4790(2) 0.1861(3) 0.0263(11) Uani 1 d . .
H10A H 0.4826(3) 0.4659(2) 0.1402(3) 0.032 Uiso 1 calc R .
C11 C 0.4484(3) 0.76760(15) 0.1882(3) 0.0222(10) Uani 1 d . .
H11A H 0.4026(3) 0.78224(15) 0.1825(3) 0.027 Uiso 1 calc R .
C12 C 0.5091(3) 0.7941(2) 0.1840(3) 0.0298(12) Uani 1 d . .
H12A H 0.5054(3) 0.8265(2) 0.1776(3) 0.036 Uiso 1 calc R .
C13 C 0.5762(3) 0.7732(2) 0.1892(3) 0.0269(11) Uani 1 d . .
H13A H 0.6192(3) 0.7910(2) 0.1852(3) 0.032 Uiso 1 calc R .
C14 C 0.5795(3) 0.72616(15) 0.2003(3) 0.0232(10) Uani 1 d . .
H14A H 0.6250(3) 0.71116(15) 0.2051(3) 0.028 Uiso 1 calc R .
C15 C 0.5149(2) 0.70051(14) 0.2045(3) 0.0172(9) Uani 1 d . .
C16 C 0.5677(3) 0.62711(15) 0.2397(3) 0.0185(10) Uani 1 d . .
C17 C 0.6107(3) 0.6416(2) 0.3090(3) 0.0232(10) Uani 1 d . .
H17A H 0.6041(3) 0.6714(2) 0.3323(3) 0.028 Uiso 1 calc R .
C18 C 0.6611(3) 0.6127(2) 0.3416(3) 0.0300(12) Uani 1 d . .
H18A H 0.6899(3) 0.6221(2) 0.3879(3) 0.036 Uiso 1 calc R .
C19 C 0.6702(3) 0.5693(2) 0.3064(4) 0.0313(12) Uani 1 d . .
H19A H 0.7058(3) 0.5487(2) 0.3276(4) 0.038 Uiso 1 calc R .
C20 C 0.6269(3) 0.5569(2) 0.2406(3) 0.0262(11) Uani 1 d . .
H20A H 0.6328(3) 0.5269(2) 0.2175(3) 0.031 Uiso 1 calc R .
C21 C 0.2891(3) 0.7201(2) 0.0491(3) 0.0254(11) Uani 1 d . .
H21A H 0.2518(3) 0.7281(2) 0.0875(3) 0.031 Uiso 1 calc R .
C22 C 0.2813(3) 0.7320(2) -0.0336(3) 0.0316(12) Uani 1 d . .
H22A H 0.2399(3) 0.7487(2) -0.0516(3) 0.038 Uiso 1 calc R .
C23 C 0.3337(3) 0.7195(2) -0.0903(3) 0.0276(11) Uani 1 d . .
H23A H 0.3298(3) 0.7285(2) -0.1475(3) 0.033 Uiso 1 calc R .
C24 C 0.3918(3) 0.6940(2) -0.0635(3) 0.0235(10) Uani 1 d . .
H24A H 0.4271(3) 0.6838(2) -0.1027(3) 0.028 Uiso 1 calc R .
C25 C 0.3988(3) 0.68321(14) 0.0218(3) 0.0165(9) Uani 1 d . .
C26 C 0.5197(2) 0.65106(15) 0.0194(3) 0.0169(10) Uani 1 d . .
C27 C 0.5529(3) 0.6839(2) -0.0319(3) 0.0245(11) Uani 1 d . .
H27A H 0.5275(3) 0.7111(2) -0.0473(3) 0.029 Uiso 1 calc R .
C28 C 0.6223(3) 0.6769(2) -0.0601(3) 0.0288(11) Uani 1 d . .
H28A H 0.6445(3) 0.6987(2) -0.0962(3) 0.035 Uiso 1 calc R .
C29 C 0.6594(3) 0.6382(2) -0.0361(3) 0.0290(11) Uani 1 d . .
H29A H 0.7076(3) 0.6331(2) -0.0545(3) 0.035 Uiso 1 calc R .
C30 C 0.6254(3) 0.6072(2) 0.0151(3) 0.0244(11) Uani 1 d . .
H30A H 0.6516(3) 0.5809(2) 0.0332(3) 0.029 Uiso 1 calc R .
C31 C 0.2185(3) 0.64447(15) 0.2351(3) 0.0204(10) Uani 1 d . .
H31A H 0.2164(3) 0.66909(15) 0.2743(3) 0.024 Uiso 1 calc R .
C32 C 0.1589(3) 0.6169(2) 0.2252(3) 0.0255(11) Uani 1 d . .
H32A H 0.1160(3) 0.6228(2) 0.2562(3) 0.031 Uiso 1 calc R .
C33 C 0.1619(3) 0.5803(2) 0.1695(3) 0.0252(11) Uani 1 d . .
H33A H 0.1204(3) 0.5617(2) 0.1599(3) 0.030 Uiso 1 calc R .
C34 C 0.2256(3) 0.5712(2) 0.1283(3) 0.0264(11) Uani 1 d . .
H34A H 0.2292(3) 0.5451(2) 0.0924(3) 0.032 Uiso 1 calc R .
C35 C 0.2854(2) 0.60046(14) 0.1392(3) 0.0184(9) Uani 1 d . .
C36 C 0.3676(3) 0.56971(14) 0.0329(3) 0.0200(10) Uani 1 d . .
C37 C 0.3178(3) 0.56379(15) -0.0333(3) 0.0228(10) Uani 1 d . .
H37A H 0.2689(3) 0.57323(15) -0.0269(3) 0.027 Uiso 1 calc R .
C38 C 0.3407(3) 0.5442(2) -0.1073(3) 0.0276(11) Uani 1 d . .
H38A H 0.3074(3) 0.5394(2) -0.1519(3) 0.033 Uiso 1 calc R .
C39 C 0.4124(3) 0.5317(2) -0.1166(3) 0.0284(11) Uani 1 d . .
H39A H 0.4292(3) 0.5189(2) -0.1680(3) 0.034 Uiso 1 calc R .
C40 C 0.4589(3) 0.5379(2) -0.0503(3) 0.0247(11) Uani 1 d . .
H40A H 0.5082(3) 0.5296(2) -0.0573(3) 0.030 Uiso 1 calc R .
Co4 Co -0.11863(3) 0.31213(2) 0.19861(4) 0.01612(13) Uani 1 d . .
Co5 Co -0.05192(3) 0.37186(2) 0.14070(4) 0.01587(14) Uani 1 d . .
Co6 Co 0.01702(3) 0.43150(2) 0.08450(4) 0.01678(14) Uani 1 d . .
Cl3 Cl -0.19326(7) 0.24894(4) 0.25751(7) 0.0234(2) Uani 1 d . .
Cl4 Cl 0.09140(7) 0.49499(4) 0.02452(8) 0.0269(3) Uani 1 d . .
N13 N -0.1995(2) 0.35682(11) 0.1957(3) 0.0183(8) Uani 1 d . .
N14 N -0.1375(2) 0.39886(12) 0.0973(2) 0.0168(8) Uani 1 d . .
N15 N -0.0652(2) 0.43974(12) 0.0055(2) 0.0185(8) Uani 1 d . .
N16 N -0.0893(2) 0.33730(13) 0.3076(2) 0.0207(8) Uani 1 d . .
N17 N -0.0629(2) 0.40605(12) 0.2424(2) 0.0186(8) Uani 1 d . .
N18 N -0.0321(2) 0.47128(12) 0.1680(2) 0.0199(8) Uani 1 d . .
N19 N -0.0274(2) 0.27547(12) 0.1949(2) 0.0173(8) Uani 1 d . .
N20 N 0.0346(2) 0.34440(12) 0.1828(2) 0.0186(8) Uani 1 d . .
N21 N 0.0894(2) 0.41507(12) 0.1707(2) 0.0199(8) Uani 1 d . .
N22 N -0.1403(2) 0.29537(12) 0.0807(2) 0.0186(8) Uani 1 d . .
N23 N -0.0406(2) 0.33776(12) 0.0400(2) 0.0171(8) Uani 1 d . .
N24 N 0.0566(2) 0.38368(12) 0.0076(2) 0.0180(8) Uani 1 d . .
C41 C -0.2556(3) 0.35228(15) 0.2502(3) 0.0212(10) Uani 1 d . .
H41A H -0.2526(3) 0.32932(15) 0.2926(3) 0.025 Uiso 1 calc R .
C42 C -0.3159(3) 0.3792(2) 0.2469(3) 0.0265(11) Uani 1 d . .
H42A H -0.3552(3) 0.3737(2) 0.2840(3) 0.032 Uiso 1 calc R .
C43 C -0.3193(3) 0.4146(2) 0.1890(3) 0.0257(11) Uani 1 d . .
H43A H -0.3611(3) 0.4336(2) 0.1855(3) 0.031 Uiso 1 calc R .
C44 C -0.2612(3) 0.4219(2) 0.1363(3) 0.0237(10) Uani 1 d . .
H44A H -0.2622(3) 0.4466(2) 0.0972(3) 0.028 Uiso 1 calc R .
C45 C -0.2002(2) 0.39274(14) 0.1405(3) 0.0182(9) Uani 1 d . .
C46 C -0.1322(2) 0.42243(15) 0.0233(3) 0.0178(9) Uani 1 d . .
C47 C -0.1884(3) 0.4271(2) -0.0365(3) 0.0231(10) Uani 1 d . .
H47A H -0.2350(3) 0.4150(2) -0.0250(3) 0.028 Uiso 1 calc R .
C48 C -0.1756(3) 0.4491(2) -0.1110(3) 0.0295(12) Uani 1 d . .
H48A H -0.2133(3) 0.4523(2) -0.1510(3) 0.035 Uiso 1 calc R .
C49 C -0.1076(3) 0.4666(2) -0.1278(3) 0.0295(12) Uani 1 d . .
H49A H -0.0983(3) 0.4825(2) -0.1789(3) 0.035 Uiso 1 calc R .
C50 C -0.0536(3) 0.4608(2) -0.0691(3) 0.0246(11) Uani 1 d . .
H50A H -0.0065(3) 0.4719(2) -0.0815(3) 0.029 Uiso 1 calc R .
C51 C -0.0892(3) 0.3097(2) 0.3771(3) 0.0278(11) Uani 1 d . .
H51A H -0.1005(3) 0.2779(2) 0.3706(3) 0.033 Uiso 1 calc R .
C52 C -0.0734(4) 0.3260(2) 0.4564(4) 0.0407(14) Uani 1 d . .
H52A H -0.0748(4) 0.3061(2) 0.5037(4) 0.049 Uiso 1 calc R .
C53 C -0.0555(3) 0.3718(2) 0.4654(3) 0.0388(14) Uani 1 d . .
H53A H -0.0461(3) 0.3840(2) 0.5197(3) 0.047 Uiso 1 calc R .
C54 C -0.0514(3) 0.3998(2) 0.3966(3) 0.0306(12) Uani 1 d . .
H54A H -0.0368(3) 0.4310(2) 0.4026(3) 0.037 Uiso 1 calc R .
C55 C -0.0690(3) 0.3820(2) 0.3160(3) 0.0204(10) Uani 1 d . .
C56 C -0.0647(3) 0.4529(2) 0.2370(3) 0.0219(10) Uani 1 d . .
C57 C -0.1019(3) 0.4817(2) 0.2944(3) 0.0275(11) Uani 1 d . .
H57A H -0.1264(3) 0.4688(2) 0.3412(3) 0.033 Uiso 1 calc R .
C58 C -0.1020(3) 0.5287(2) 0.2818(4) 0.0372(13) Uani 1 d . .
H58A H -0.1253(3) 0.5485(2) 0.3208(4) 0.045 Uiso 1 calc R .
C59 C -0.0680(3) 0.5469(2) 0.2120(4) 0.0331(12) Uani 1 d . .
H59A H -0.0673(3) 0.5792(2) 0.2028(4) 0.040 Uiso 1 calc R .
C60 C -0.0356(3) 0.5178(2) 0.1564(3) 0.0249(10) Uani 1 d . .
H60A H -0.0144(3) 0.5304(2) 0.1072(3) 0.030 Uiso 1 calc R .
C61 C -0.0283(3) 0.2290(2) 0.1948(3) 0.0250(10) Uani 1 d . .
H61A H -0.0738(3) 0.2139(2) 0.1984(3) 0.030 Uiso 1 calc R .
C62 C 0.0325(3) 0.2027(2) 0.1897(3) 0.0289(11) Uani 1 d . .
H62A H 0.0294(3) 0.1700(2) 0.1912(3) 0.035 Uiso 1 calc R .
C63 C 0.0983(3) 0.2242(2) 0.1823(3) 0.0304(12) Uani 1 d . .
H63A H 0.1414(3) 0.2065(2) 0.1785(3) 0.036 Uiso 1 calc R .
C64 C 0.1015(3) 0.2714(2) 0.1804(3) 0.0247(11) Uani 1 d . .
H64A H 0.1468(3) 0.2865(2) 0.1741(3) 0.030 Uiso 1 calc R .
C65 C 0.0372(3) 0.2976(2) 0.1878(3) 0.0222(10) Uani 1 d . .
C66 C 0.0894(3) 0.37247(15) 0.2058(3) 0.0184(9) Uani 1 d . .
C67 C 0.1425(3) 0.3615(2) 0.2673(3) 0.0301(12) Uani 1 d . .
H67A H 0.1425(3) 0.3319(2) 0.2927(3) 0.036 Uiso 1 calc R .
C68 C 0.1933(3) 0.3931(2) 0.2900(4) 0.0400(14) Uani 1 d . .
H68A H 0.2300(3) 0.3851(2) 0.3292(4) 0.048 Uiso 1 calc R .
C69 C 0.1911(3) 0.4371(2) 0.2555(3) 0.0313(12) Uani 1 d . .
H69A H 0.2254(3) 0.4599(2) 0.2715(3) 0.038 Uiso 1 calc R .
C70 C 0.1381(3) 0.4468(2) 0.1979(3) 0.0243(10) Uani 1 d . .
H70A H 0.1354(3) 0.4771(2) 0.1759(3) 0.029 Uiso 1 calc R .
C71 C -0.2004(3) 0.2701(2) 0.0617(3) 0.0243(11) Uani 1 d . .
H71A H -0.2324(3) 0.2618(2) 0.1059(3) 0.029 Uiso 1 calc R .
C72 C -0.2165(3) 0.2562(2) -0.0185(3) 0.0285(11) Uani 1 d . .
H72A H -0.2581(3) 0.2379(2) -0.0292(3) 0.034 Uiso 1 calc R .
C73 C -0.1713(3) 0.2691(2) -0.0836(3) 0.0338(13) Uani 1 d . .
H73A H -0.1813(3) 0.2597(2) -0.1396(3) 0.041 Uiso 1 calc R .
C74 C -0.1120(3) 0.2956(2) -0.0662(3) 0.0261(11) Uani 1 d . .
H74A H -0.0813(3) 0.3053(2) -0.1106(3) 0.031 Uiso 1 calc R .
C75 C -0.0959(3) 0.30875(15) 0.0170(3) 0.0186(10) Uani 1 d . .
C76 C 0.0207(2) 0.34343(15) -0.0061(3) 0.0171(9) Uani 1 d . .
C77 C 0.0502(3) 0.3104(2) -0.0614(3) 0.0265(11) Uani 1 d . .
H77A H 0.0269(3) 0.2815(2) -0.0681(3) 0.032 Uiso 1 calc R .
C78 C 0.1123(3) 0.3199(2) -0.1058(3) 0.0303(12) Uani 1 d . .
H78A H 0.1314(3) 0.2982(2) -0.1444(3) 0.036 Uiso 1 calc R .
C79 C 0.1462(3) 0.3616(2) -0.0929(3) 0.0306(12) Uani 1 d . .
H79A H 0.1881(3) 0.3694(2) -0.1244(3) 0.037 Uiso 1 calc R .
C80 C 0.1195(3) 0.3916(2) -0.0351(3) 0.0268(11) Uani 1 d . .
H80A H 0.1456(3) 0.4191(2) -0.0239(3) 0.032 Uiso 1 calc R .
C81 C -0.1749(4) 0.5599(2) 0.0330(5) 0.054(2) Uani 1 d . .
H81A H -0.1735(4) 0.5293(2) 0.0118(5) 0.064 Uiso 1 calc R .
C82 C -0.2163(4) 0.5695(2) 0.1000(5) 0.052(2) Uani 1 d . .
H82A H -0.2436(4) 0.5458(2) 0.1260(5) 0.062 Uiso 1 calc R .
C83 C -0.2193(4) 0.6125(3) 0.1304(5) 0.054(2) Uani 1 d . .
H83A H -0.2489(4) 0.6185(3) 0.1779(5) 0.064 Uiso 1 calc R .
C84 C -0.1822(4) 0.6470(2) 0.0961(5) 0.058(2) Uani 1 d . .
H84A H -0.1857(4) 0.6772(2) 0.1188(5) 0.069 Uiso 1 calc R .
C85 C -0.1377(4) 0.6385(3) 0.0261(6) 0.073(3) Uani 1 d . .
H85A H -0.1104(4) 0.6625(3) 0.0007(6) 0.088 Uiso 1 calc R .
C86 C -0.1351(4) 0.5933(3) -0.0048(5) 0.064(2) Uani 1 d . .
H86A H -0.1057(4) 0.5861(3) -0.0519(5) 0.077 Uiso 1 calc R .
C87 C 0.4030(4) 0.3659(2) 0.0519(4) 0.049(2) Uani 1 d . .
H87A H 0.4425(4) 0.3451(2) 0.0481(4) 0.059 Uiso 1 calc R .
C88 C 0.3370(4) 0.3513(2) 0.0846(5) 0.057(2) Uani 1 d . .
H88A H 0.3315(4) 0.3207(2) 0.1048(5) 0.068 Uiso 1 calc R .
C89 C 0.2803(4) 0.3815(2) 0.0874(4) 0.049(2) Uani 1 d . .
H89A H 0.2349(4) 0.3715(2) 0.1087(4) 0.059 Uiso 1 calc R .
C90 C 0.2878(3) 0.4258(2) 0.0600(4) 0.0369(13) Uani 1 d . .
H90A H 0.2480(3) 0.4466(2) 0.0617(4) 0.044 Uiso 1 calc R .
C91 C 0.3533(3) 0.4398(2) 0.0302(3) 0.0316(12) Uani 1 d . .
H91A H 0.3591(3) 0.4709(2) 0.0124(3) 0.038 Uiso 1 calc R .
C92 C 0.4104(3) 0.4107(2) 0.0251(4) 0.0382(13) Uani 1 d . .
H92A H 0.4554(3) 0.4211(2) 0.0032(4) 0.046 Uiso 1 calc R .

loop_
_atom_type_symbol
_atom_type_description
_atom_type_scat_dispersion_real
_atom_type_scat_dispersion_imag
_atom_type_scat_source
C C 0.0033 0.0016 'International Tables Vol C Tables 4.2.6.8 and 6.1.1.4'
H H 0.0000 0.0000 'International Tables Vol C Tables 4.2.6.8 and 6.1.1.4'
N N 0.0061 0.0033 'International Tables Vol C Tables 4.2.6.8 and 6.1.1.4'
Cl Cl 0.1484 0.1585 'International Tables Vol C Tables 4.2.6.8 and 6.1.1.4'
Co Co 0.3494 0.9721 'International Tables Vol C Tables 4.2.6.8 and 6.1.1.4'

loop_
_geom_angle_atom_site_label_1
_geom_angle_atom_site_label_2
_geom_angle_atom_site_label_3
_geom_angle
_geom_angle_site_symmetry_1
_geom_angle_site_symmetry_3
_geom_angle_publ_flag
Co1 Co2 Co3 176.81(3) . . y
Co2 Co1 Cl1 178.87(4) . . y
Co2 Co3 Cl2 177.33(4) . . y
N1 Co1 N4 91.2(2) . . y
N1 Co1 N7 171.18(15) . . y
N1 Co1 N10 89.0(2) . . y
N4 Co1 N7 89.4(2) . . y
N4 Co1 N10 170.76(15) . . y
N7 Co1 N10 88.9(2) . . y
N2 Co2 N5 89.7(2) . . y
N2 Co2 N8 179.2(2) . . y
N2 Co2 N11 90.7(2) . . y
N5 Co2 N8 89.5(2) . . y
N5 Co2 N11 179.5(2) . . y
N8 Co2 N11 90.1(2) . . y
N3 Co3 N6 89.8(2) . . y
N3 Co3 N9 170.8(2) . . y
N3 Co3 N12 91.6(2) . . y
N6 Co3 N9 89.1(2) . . y
N6 Co3 N12 169.5(2) . . y
N9 Co3 N12 88.0(2) . . y
N1 Co1 Cl1 95.73(11) . . y
N4 Co1 Cl1 93.92(11) . . y
N7 Co1 Cl1 93.00(11) . . y
N10 Co1 Cl1 95.25(11) . . y
N3 Co3 Co2 85.03(11) . . y
N6 Co3 Cl2 95.65(11) . . y
N9 Co3 Cl2 94.82(11) . . y
N12 Co3 Cl2 94.60(12) . . y
N7 Co1 Co2 85.93(11) . . ?
N1 Co1 Co2 85.34(11) . . ?
N4 Co1 Co2 86.40(10) . . ?
N10 Co1 Co2 84.41(11) . . ?
N11 Co2 Co1 90.85(12) . . ?
N5 Co2 Co1 88.81(11) . . ?
N2 Co2 Co1 90.56(12) . . ?
N8 Co2 Co1 89.23(11) . . ?
N11 Co2 Co3 92.08(12) . . ?
N5 Co2 Co3 88.26(11) . . ?
N2 Co2 Co3 90.68(12) . . ?
N8 Co2 Co3 89.49(11) . . ?
N6 Co3 Co2 86.94(11) . . ?
N9 Co3 Co2 85.85(11) . . ?
N12 Co3 Co2 82.84(11) . . ?
N3 Co3 Cl2 94.32(11) . . ?
C1 N1 C5 119.3(4) . . ?
C1 N1 Co1 119.9(3) . . ?
C5 N1 Co1 120.8(3) . . ?
C5 N2 C6 124.3(4) . . ?
C5 N2 Co2 117.7(3) . . ?
C6 N2 Co2 118.0(3) . . ?
C10 N3 C6 118.7(4) . . ?
C10 N3 Co3 120.3(3) . . ?
C6 N3 Co3 121.0(3) . . ?
C15 N4 C11 118.3(4) . . ?
C15 N4 Co1 119.6(3) . . ?
C11 N4 Co1 121.9(3) . . ?
C16 N5 C15 123.9(4) . . ?
C16 N5 Co2 118.7(3) . . ?
C15 N5 Co2 117.3(3) . . ?
C16 N6 C20 117.6(4) . . ?
C16 N6 Co3 119.6(3) . . ?
C20 N6 Co3 122.8(3) . . ?
C25 N7 C21 117.6(4) . . ?
C25 N7 Co1 120.8(3) . . ?
C21 N7 Co1 121.6(3) . . ?
C26 N8 C25 123.6(4) . . ?
C26 N8 Co2 118.1(3) . . ?
C25 N8 Co2 118.3(3) . . ?
C30 N9 C26 119.1(4) . . ?
C30 N9 Co3 119.7(3) . . ?
C26 N9 Co3 121.1(3) . . ?
C31 N10 C35 118.7(4) . . ?
C31 N10 Co1 119.6(3) . . ?
C35 N10 Co1 121.7(3) . . ?
C35 N11 C36 125.3(4) . . ?
C35 N11 Co2 118.7(3) . . ?
C36 N11 Co2 115.8(3) . . ?
C36 N12 C40 117.9(4) . . ?
C36 N12 Co3 123.3(3) . . ?
C40 N12 Co3 118.4(3) . . ?
N1 C1 C2 122.8(5) . . ?
C1 C2 C3 118.5(5) . . ?
C4 C3 C2 119.9(5) . . ?
C3 C4 C5 120.1(4) . . ?
N2 C5 N1 116.1(4) . . ?
N2 C5 C4 124.5(4) . . ?
N1 C5 C4 119.3(4) . . ?
N2 C6 N3 115.4(4) . . ?
N2 C6 C7 124.8(4) . . ?
N3 C6 C7 119.6(4) . . ?
C8 C7 C6 120.3(5) . . ?
C7 C8 C9 119.2(5) . . ?
C10 C9 C8 119.0(5) . . ?
N3 C10 C9 123.1(5) . . ?
N4 C11 C12 123.2(5) . . ?
C11 C12 C13 119.3(4) . . ?
C14 C13 C12 118.8(4) . . ?
C13 C14 C15 119.4(4) . . ?
N4 C15 N5 115.8(4) . . ?
N4 C15 C14 121.0(4) . . ?
N5 C15 C14 123.1(4) . . ?
N6 C16 N5 116.3(4) . . ?
N6 C16 C17 120.9(4) . . ?
N5 C16 C17 122.7(4) . . ?
C18 C17 C16 119.8(5) . . ?
C17 C18 C19 119.3(5) . . ?
C20 C19 C18 118.6(5) . . ?
N6 C20 C19 123.8(5) . . ?
N7 C21 C22 122.7(5) . . ?
C21 C22 C23 119.4(5) . . ?
C24 C23 C22 119.4(5) . . ?
C23 C24 C25 119.7(5) . . ?
N7 C25 N8 114.5(4) . . ?
N7 C25 C24 121.1(4) . . ?
N8 C25 C24 124.3(4) . . ?
N9 C26 N8 115.3(4) . . ?
N9 C26 C27 119.7(4) . . ?
N8 C26 C27 125.0(4) . . ?
C28 C27 C26 119.9(5) . . ?
C29 C28 C27 119.9(5) . . ?
C30 C29 C28 118.4(5) . . ?
N9 C30 C29 122.9(5) . . ?
N10 C31 C32 122.4(4) . . ?
C31 C32 C33 119.3(4) . . ?
C34 C33 C32 119.2(4) . . ?
C33 C34 C35 119.9(5) . . ?
N10 C35 N11 114.0(4) . . ?
N10 C35 C34 120.3(4) . . ?
N11 C35 C34 125.5(4) . . ?
N12 C36 N11 114.5(4) . . ?
N12 C36 C37 121.0(4) . . ?
N11 C36 C37 124.2(4) . . ?
C38 C37 C36 119.4(5) . . ?
C37 C38 C39 119.7(5) . . ?
C40 C39 C38 118.8(5) . . ?
N12 C40 C39 123.0(5) . . ?
Co4 Co5 Co6 178.81(4) . . y
Co5 Co4 Cl3 178.15(4) . . y
Co5 Co6 Cl4 179.65(4) . . y
N13 Co4 N16 89.2(2) . . y
N13 Co4 N19 170.78(15) . . y
N13 Co4 N22 89.2(2) . . y
N16 Co4 N19 89.5(2) . . y
N16 Co4 N22 170.8(2) . . y
N19 Co4 N22 90.7(2) . . y
N14 Co5 N17 90.3(2) . . y
N14 Co5 N20 179.2(2) . . y
N14 Co5 N23 90.0(2) . . y
N17 Co5 N20 90.5(2) . . y
N17 Co5 N23 179.7(2) . . y
N20 Co5 N23 89.3(2) . . y
N15 Co6 N18 90.3(2) . . y
N15 Co6 N21 170.7(2) . . y
N15 Co6 N24 88.6(2) . . y
N18 Co6 N21 89.1(2) . . y
N18 Co6 N24 171.0(2) . . y
N21 Co6 N24 90.6(2) . . y
N13 Co4 Cl3 94.24(11) . . y
N16 Co4 Cl3 95.42(12) . . y
N19 Co4 Cl3 94.96(11) . . y
N22 Co4 Cl3 93.69(11) . . y
N15 Co6 Cl4 95.17(11) . . y
N18 Co6 Cl4 94.53(11) . . y
N21 Co6 Cl4 94.13(12) . . y
N24 Co6 Cl4 94.43(11) . . y
N16 Co4 Co5 85.79(11) . . ?
N13 Co4 Co5 84.37(11) . . ?
N22 Co4 Co5 85.07(11) . . ?
N19 Co4 Co5 86.44(10) . . ?
N14 Co5 Co4 90.62(11) . . ?
N23 Co5 Co4 90.28(12) . . ?
N20 Co5 Co4 89.59(11) . . ?
N17 Co5 Co4 89.69(12) . . ?
N14 Co5 Co6 90.50(11) . . ?
N23 Co5 Co6 90.15(12) . . ?
N20 Co5 Co6 89.30(11) . . ?
N17 Co5 Co6 89.88(12) . . ?
N21 Co6 Co5 85.60(11) . . ?
N18 Co6 Co5 85.69(11) . . ?
N15 Co6 Co5 85.09(11) . . ?
N24 Co6 Co5 85.35(11) . . ?
C41 N13 C45 118.7(4) . . ?
C41 N13 Co4 119.8(3) . . ?
C45 N13 Co4 121.5(3) . . ?
C45 N14 C46 124.3(4) . . ?
C45 N14 Co5 118.2(3) . . ?
C46 N14 Co5 117.5(3) . . ?
C50 N15 C46 119.4(4) . . ?
C50 N15 Co6 119.3(3) . . ?
C46 N15 Co6 121.2(3) . . ?
C55 N16 C51 118.8(4) . . ?
C55 N16 Co4 121.3(3) . . ?
C51 N16 Co4 119.9(3) . . ?
C56 N17 C55 124.2(4) . . ?
C56 N17 Co5 117.8(3) . . ?
C55 N17 Co5 118.0(3) . . ?
C56 N18 C60 118.5(4) . . ?
C56 N18 Co6 121.0(3) . . ?
C60 N18 Co6 120.5(3) . . ?
C61 N19 C65 118.9(4) . . ?
C61 N19 Co4 121.5(3) . . ?
C65 N19 Co4 119.5(3) . . ?
C66 N20 C65 124.1(4) . . ?
C66 N20 Co5 118.1(3) . . ?
C65 N20 Co5 117.8(3) . . ?
C66 N21 C70 119.1(4) . . ?
C66 N21 Co6 120.4(3) . . ?
C70 N21 Co6 120.5(3) . . ?
C75 N22 C71 118.6(4) . . ?
C75 N22 Co4 121.0(3) . . ?
C71 N22 Co4 120.5(3) . . ?
C76 N23 C75 123.4(4) . . ?
C76 N23 Co5 119.0(3) . . ?
C75 N23 Co5 117.6(3) . . ?
C76 N24 C80 118.7(4) . . ?
C76 N24 Co6 121.2(3) . . ?
C80 N24 Co6 120.1(3) . . ?
N13 C41 C42 122.9(4) . . ?
C41 C42 C43 119.3(5) . . ?
C44 C43 C42 119.0(4) . . ?
C43 C44 C45 120.0(4) . . ?
N14 C45 N13 114.8(4) . . ?
N14 C45 C44 125.3(4) . . ?
N13 C45 C44 119.8(4) . . ?
N15 C46 N14 115.3(4) . . ?
N15 C46 C47 119.3(4) . . ?
N14 C46 C47 125.3(4) . . ?
C48 C47 C46 120.2(5) . . ?
C47 C48 C49 119.8(5) . . ?
C50 C49 C48 118.8(5) . . ?
N15 C50 C49 122.5(5) . . ?
N16 C51 C52 122.6(5) . . ?
C53 C52 C51 118.6(5) . . ?
C54 C53 C52 120.2(5) . . ?
C53 C54 C55 119.8(5) . . ?
N16 C55 N17 115.2(4) . . ?
N16 C55 C54 119.9(4) . . ?
N17 C55 C54 124.7(4) . . ?
N18 C56 N17 115.6(4) . . ?
N18 C56 C57 120.2(4) . . ?
N17 C56 C57 124.1(4) . . ?
C58 C57 C56 119.4(5) . . ?
C57 C58 C59 119.7(5) . . ?
C60 C59 C58 119.0(5) . . ?
C59 C60 N18 123.1(5) . . ?
N19 C61 C62 123.4(5) . . ?
C61 C62 C63 118.7(4) . . ?
C64 C63 C62 119.7(5) . . ?
C63 C64 C65 119.8(5) . . ?
N19 C65 N20 116.5(4) . . ?
N19 C65 C64 119.4(4) . . ?
N20 C65 C64 124.0(4) . . ?
N20 C66 N21 116.0(4) . . ?
N20 C66 C67 124.7(4) . . ?
N21 C66 C67 119.2(4) . . ?
C68 C67 C66 120.5(5) . . ?
C67 C68 C69 119.6(5) . . ?
C70 C69 C68 118.2(5) . . ?
N21 C70 C69 123.3(4) . . ?
N22 C71 C72 122.7(5) . . ?
C71 C72 C73 119.2(5) . . ?
C74 C73 C72 118.9(5) . . ?
C73 C74 C75 120.8(5) . . ?
N22 C75 N23 115.1(4) . . ?
N22 C75 C74 119.7(4) . . ?
N23 C75 C74 124.9(4) . . ?
N23 C76 N24 115.1(4) . . ?
N23 C76 C77 125.2(4) . . ?
N24 C76 C77 119.7(4) . . ?
C78 C77 C76 120.5(5) . . ?
C77 C78 C79 118.6(5) . . ?
C80 C79 C78 119.9(5) . . ?
C79 C80 N24 122.5(5) . . ?
C82 C81 C86 120.8(7) . . ?
C83 C82 C81 120.4(7) . . ?
C84 C83 C82 122.1(7) . . ?
C83 C84 C85 119.6(7) . . ?
C86 C85 C84 117.5(7) . . ?
C81 C86 C85 119.6(7) . . ?
C92 C87 C88 119.5(6) . . ?
C89 C88 C87 119.2(5) . . ?
C90 C89 C88 121.0(6) . . ?
C91 C90 C89 118.8(6) . . ?
C92 C91 C90 121.8(5) . . ?
C91 C92 C87 119.6(6) . . ?

loop_
_geom_bond_atom_site_label_1
_geom_bond_atom_site_label_2
_geom_bond_distance
_geom_bond_site_symmetry_2
_geom_bond_publ_flag
Co1 Co2 2.3135(8) . y
Co2 Co3 2.3280(8) . y
Co1 Cl1 2.4583(12) . y
Co3 Cl2 2.4785(13) . y
Co1 N1 1.983(4) . y
Co1 N4 1.987(4) . y
Co1 N7 1.973(4) . y
Co1 N10 1.988(3) . y
Co2 N2 1.909(4) . y
Co2 N5 1.906(4) . y
Co2 N8 1.914(4) . y
Co2 N11 1.892(4) . y
Co3 N3 2.003(4) . y
Co3 N6 1.974(4) . y
Co3 N9 1.982(4) . y
Co3 N12 1.991(4) . y
N1 C1 1.350(7) . ?
N1 C5 1.359(6) . ?
N2 C5 1.356(6) . ?
N2 C6 1.368(6) . ?
N3 C10 1.352(6) . ?
N3 C6 1.369(6) . ?
N4 C15 1.346(6) . ?
N4 C11 1.354(6) . ?
N5 C16 1.357(6) . ?
N5 C15 1.374(5) . ?
N6 C16 1.345(6) . ?
N6 C20 1.360(6) . ?
N7 C25 1.363(6) . ?
N7 C21 1.365(6) . ?
N8 C26 1.369(6) . ?
N8 C25 1.377(6) . ?
N9 C30 1.350(6) . ?
N9 C26 1.356(6) . ?
N10 C31 1.360(6) . ?
N10 C35 1.364(6) . ?
N11 C35 1.371(6) . ?
N11 C36 1.379(6) . ?
N12 C36 1.358(6) . ?
N12 C40 1.367(6) . ?
C1 C2 1.377(8) . ?
C2 C3 1.385(8) . ?
C3 C4 1.354(7) . ?
C4 C5 1.427(7) . ?
C6 C7 1.415(7) . ?
C7 C8 1.366(7) . ?
C8 C9 1.389(8) . ?
C9 C10 1.368(7) . ?
C11 C12 1.362(7) . ?
C12 C13 1.382(7) . ?
C13 C14 1.380(6) . ?
C14 C15 1.409(6) . ?
C16 C17 1.424(7) . ?
C17 C18 1.356(7) . ?
C18 C19 1.390(8) . ?
C19 C20 1.368(8) . ?
C21 C22 1.370(7) . ?
C22 C23 1.373(8) . ?
C23 C24 1.372(7) . ?
C24 C25 1.400(7) . ?
C26 C27 1.397(7) . ?
C27 C28 1.374(7) . ?
C28 C29 1.368(7) . ?
C29 C30 1.368(7) . ?
C31 C32 1.372(7) . ?
C32 C33 1.386(7) . ?
C33 C34 1.372(7) . ?
C34 C35 1.405(7) . ?
C36 C37 1.410(7) . ?
C37 C38 1.374(7) . ?
C38 C39 1.381(8) . ?
C39 C40 1.373(7) . ?
Co4 Co5 2.3189(8) . y
Co5 Co6 2.3283(8) . y
Co4 Cl3 2.4792(12) . y
Co6 Cl4 2.4899(12) . y
Co4 N13 1.980(4) . y
Co4 N16 1.960(4) . y
Co4 N19 1.995(4) . y
Co4 N22 1.980(4) . y
Co5 N14 1.895(4) . y
Co5 N17 1.911(4) . y
Co5 N20 1.908(4) . y
Co5 N23 1.897(4) . y
Co6 N15 1.987(4) . y
Co6 N18 1.982(4) . y
Co6 N21 1.975(4) . y
Co6 N24 1.991(4) . y
N13 C41 1.358(6) . ?
N13 C45 1.363(6) . ?
N14 C45 1.359(6) . ?
N14 C46 1.367(6) . ?
N15 C50 1.354(6) . ?
N15 C46 1.366(6) . ?
N16 C55 1.357(6) . ?
N16 C51 1.367(6) . ?
N17 C56 1.362(6) . ?
N17 C55 1.369(6) . ?
N18 C56 1.362(6) . ?
N18 C60 1.364(6) . ?
N19 C61 1.350(6) . ?
N19 C65 1.359(6) . ?
N20 C66 1.350(6) . ?
N20 C65 1.362(6) . ?
N21 C66 1.357(6) . ?
N21 C70 1.358(6) . ?
N22 C75 1.362(6) . ?
N22 C71 1.364(6) . ?
N23 C76 1.360(6) . ?
N23 C75 1.374(6) . ?
N24 C76 1.360(6) . ?
N24 C80 1.366(6) . ?
C41 C42 1.363(7) . ?
C42 C43 1.382(7) . ?
C43 C44 1.379(7) . ?
C44 C45 1.412(7) . ?
C46 C47 1.415(7) . ?
C47 C48 1.367(7) . ?
C48 C49 1.381(8) . ?
C49 C50 1.378(7) . ?
C51 C52 1.381(8) . ?
C52 C53 1.377(8) . ?
C53 C54 1.366(8) . ?
C54 C55 1.422(7) . ?
C56 C57 1.418(7) . ?
C57 C58 1.378(7) . ?
C58 C59 1.382(8) . ?
C59 C60 1.363(8) . ?
C61 C62 1.361(7) . ?
C62 C63 1.373(8) . ?
C63 C64 1.373(7) . ?
C64 C65 1.416(7) . ?
C66 C67 1.422(7) . ?
C67 C68 1.361(8) . ?
C68 C69 1.393(8) . ?
C69 C70 1.370(7) . ?
C71 C72 1.373(7) . ?
C72 C73 1.384(8) . ?
C73 C74 1.367(8) . ?
C74 C75 1.410(7) . ?
C76 C77 1.411(7) . ?
C77 C78 1.375(8) . ?
C78 C79 1.379(7) . ?
C79 C80 1.360(7) . ?
C81 C82 1.342(10) . ?
C81 C86 1.358(11) . ?
C82 C83 1.338(10) . ?
C83 C84 1.332(10) . ?
C84 C85 1.406(12) . ?
C85 C86 1.403(12) . ?
C87 C92 1.375(9) . ?
C87 C88 1.391(10) . ?
C88 C89 1.368(10) . ?
C89 C90 1.367(9) . ?
C90 C91 1.363(8) . ?
C91 C92 1.355(8) . ?
